data_4500746
loop_
_publ_author_name
'Amharar, Youness'
'Petit, Samuel'
'Sanselme, Morgane'
'Cartigny, Yohann'
'Petit, Marie-No\"elle'
'Coquerel, G\'erard'

_publ_section_title
;
 Crystal Structures, Dehydration Mechanism, and Chiral Discrimination in
 the Solid State of a Hydantoin Derivative
;
_journal_issue 6
_journal_name_full 'Crystal Growth &amp; Design'
_journal_page_first 2453
_journal_paper_doi 10.1021/cg200243y
_journal_volume 11
_journal_year 2011
_chemical_absolute_configuration unk
_chemical_compound_source 'synthesis as described'
_chemical_formula_moiety 'C12 H14 N2 O2'
_chemical_formula_sum 'C12 H14 N2 O2'
_chemical_formula_weight 218.25
_chemical_name_systematic
;
 ?
;
_space_group_IT_number 19
_symmetry_cell_setting orthorhombic
_symmetry_Int_Tables_number 19
_symmetry_space_group_name_Hall 'P 2ac 2ab'
_symmetry_space_group_name_H-M 'P 21 21 21'
_atom_sites_solution_hydrogens geom
_atom_sites_solution_primary direct
_atom_sites_solution_secondary difmap
_audit_conform_dict_location ftp://ftp.iucr.org/pub/cif_core.dic
_audit_conform_dict_name cif_core.dic
_audit_conform_dict_version 2.3
_audit_creation_date 2010-12-15T14:06:41-00:00
_audit_creation_method 'WinGX routine CIF_UPDATE'
_cell_angle_alpha 90
_cell_angle_beta 90
_cell_angle_gamma 90
_cell_formula_units_Z 4
_cell_length_a 24.5078(15)
_cell_length_b 6.2205(4)
_cell_length_c 7.2839(5)
_cell_measurement_reflns_used 0
_cell_measurement_temperature 569(2)
_cell_measurement_theta_max 0
_cell_measurement_theta_min 0
_cell_measurement_wavelength 0.71073
_cell_volume 1110.44(12)
_computing_molecular_graphics 'Ortep-3 for Windows (Farrugia, 1997)'
_computing_publication_material 'WinGX publication routines (Farrugia, 1999)'
_computing_structure_refinement 'SHELXL-97 (Sheldrick, 1997)'
_computing_structure_solution 'SHELXS-86 (Sheldrick, 1986)'
_diffrn_ambient_temperature 569(2)
_diffrn_measured_fraction_theta_full 0.999
_diffrn_measured_fraction_theta_max 0.999
_diffrn_radiation_monochromator graphite
_diffrn_radiation_probe x-ray
_diffrn_radiation_type MoK\a
_diffrn_radiation_wavelength 0.71073
_diffrn_reflns_av_R_equivalents 0.0218
_diffrn_reflns_av_unetI/netI 0.0144
_diffrn_reflns_limit_h_max 30
_diffrn_reflns_limit_h_min -30
_diffrn_reflns_limit_k_max 7
_diffrn_reflns_limit_k_min -7
_diffrn_reflns_limit_l_max 9
_diffrn_reflns_limit_l_min -9
_diffrn_reflns_number 11897
_diffrn_reflns_theta_full 26.48
_diffrn_reflns_theta_max 26.48
_diffrn_reflns_theta_min 1.66
_exptl_absorpt_coefficient_mu 0.09
_exptl_absorpt_correction_type none
_exptl_crystal_colour colourless
_exptl_crystal_density_diffrn 1.305
_exptl_crystal_density_method 'not measured'
_exptl_crystal_description needle
_exptl_crystal_F_000 464
_exptl_crystal_size_max 1
_exptl_crystal_size_mid 0.1
_exptl_crystal_size_min 0.1
_refine_diff_density_max 0.216
_refine_diff_density_min -0.187
_refine_diff_density_rms 0.034
_refine_ls_abs_structure_details 'Flack H D (1983), Acta Cryst. A39, 876-881'
_refine_ls_abs_structure_Flack 0.5(11)
_refine_ls_extinction_coef 0.049(5)
_refine_ls_extinction_expression Fc^*^=kFc[1+0.001xFc^2^\l^3^/sin(2\q)]^-1/4^
_refine_ls_extinction_method SHELXL
_refine_ls_goodness_of_fit_ref 1.065
_refine_ls_hydrogen_treatment constr
_refine_ls_matrix_type full
_refine_ls_number_parameters 148
_refine_ls_number_reflns 2280
_refine_ls_number_restraints 0
_refine_ls_restrained_S_all 1.065
_refine_ls_R_factor_all 0.0324
_refine_ls_R_factor_gt 0.032
_refine_ls_shift/su_max 0
_refine_ls_shift/su_mean 0
_refine_ls_structure_factor_coef Fsqd
_refine_ls_weighting_details 'calc w=1/[\s^2^(Fo^2^)+(0.0568P)^2^+0.1177P] where P=(Fo^2^+2Fc^2^)/3'
_refine_ls_weighting_scheme calc
_refine_ls_wR_factor_gt 0.0885
_refine_ls_wR_factor_ref 0.0889
_reflns_number_gt 2242
_reflns_number_total 2280
_reflns_threshold_expression >2sigma(I)
_cod_data_source_file cg200243y_si_001.cif
_cod_data_source_block new
_cod_database_code 4500746

loop_
_symmetry_equiv_pos_as_xyz
'x, y, z'
'-x+1/2, -y, z+1/2'
'-x, y+1/2, -z+1/2'
'x+1/2, -y+1/2, -z'

loop_
_atom_site_label
_atom_site_type_symbol
_atom_site_fract_x
_atom_site_fract_y
_atom_site_fract_z
_atom_site_U_iso_or_equiv
_atom_site_adp_type
_atom_site_occupancy
_atom_site_symmetry_multiplicity
_atom_site_calc_flag
_atom_site_refinement_flags
C1 C 0.09097(5) 0.65970(18) 0.79559(16) 0.0304(3) Uani 1 1 d .
C2 C 0.03969(5) 0.7436(2) 1.05403(18) 0.0361(3) Uani 1 1 d .
C3 C 0.07198(5) 0.45682(19) 0.89534(18) 0.0314(3) Uani 1 1 d .
C4 C 0.15321(4) 0.67536(18) 0.79096(15) 0.0301(3) Uani 1 1 d .
C5 C 0.18401(5) 0.5075(2) 0.72274(19) 0.0418(3) Uani 1 1 d .
H5 H 0.1669 0.3816 0.6851 0.05 Uiso 1 1 calc R
C6 C 0.23998(6) 0.5252(3) 0.7100(2) 0.0447(3) Uani 1 1 d .
H6 H 0.26 0.4099 0.6647 0.054 Uiso 1 1 calc R
C7 C 0.26695(5) 0.7093(2) 0.76264(17) 0.0393(3) Uani 1 1 d .
C8 C 0.23614(6) 0.8760(2) 0.8297(2) 0.0472(3) Uani 1 1 d .
H8 H 0.2533 1.0024 0.8659 0.057 Uiso 1 1 calc R
C9 C 0.17986(5) 0.8595(2) 0.8446(2) 0.0425(3) Uani 1 1 d .
H9 H 0.1599 0.9743 0.8914 0.051 Uiso 1 1 calc R
C10 C 0.32825(6) 0.7183(3) 0.7432(2) 0.0556(4) Uani 1 1 d .
H10A H 0.3433 0.5892 0.7981 0.067 Uiso 1 1 calc R
H10B H 0.337 0.7144 0.6134 0.067 Uiso 1 1 calc R
C11 C 0.35656(7) 0.9075(4) 0.8258(3) 0.0740(6) Uani 1 1 d .
H11A H 0.3449 1.0363 0.7647 0.111 Uiso 1 1 calc R
H11B H 0.3953 0.8912 0.8118 0.111 Uiso 1 1 calc R
H11C H 0.3477 0.9167 0.9539 0.111 Uiso 1 1 calc R
C12 C 0.06736(5) 0.6614(3) 0.60243(19) 0.0457(3) Uani 1 1 d .
H12A H 0.0284 0.648 0.6088 0.069 Uiso 1 1 calc R
H12B H 0.0821 0.5432 0.5337 0.069 Uiso 1 1 calc R
H12C H 0.0767 0.7941 0.5429 0.069 Uiso 1 1 calc R
N1 N 0.06642(4) 0.82295(16) 0.91090(18) 0.0392(3) Uani 1 1 d .
H1 H 0.0689 0.9584 0.8887 0.047 Uiso 1 1 calc R
N2 N 0.04397(4) 0.52052(18) 1.04406(15) 0.0378(3) Uani 1 1 d .
H2 H 0.0303 0.4339 1.1238 0.045 Uiso 1 1 calc R
O1 O 0.01574(4) 0.8409(2) 1.17242(16) 0.0550(3) Uani 1 1 d .
O2 O 0.07963(4) 0.27430(14) 0.84503(16) 0.0449(3) Uani 1 1 d .

loop_
_atom_site_aniso_label
_atom_site_aniso_U_11
_atom_site_aniso_U_22
_atom_site_aniso_U_33
_atom_site_aniso_U_23
_atom_site_aniso_U_13
_atom_site_aniso_U_12
C1 0.0332(5) 0.0213(5) 0.0365(6) 0.0016(5) 0.0086(4) 0.0010(4)
C2 0.0320(6) 0.0342(6) 0.0420(6) -0.0031(5) 0.0080(5) 0.0013(5)
C3 0.0293(5) 0.0241(5) 0.0407(6) 0.0029(5) 0.0030(5) -0.0013(4)
C4 0.0322(5) 0.0279(6) 0.0301(5) 0.0019(4) 0.0056(4) -0.0013(4)
C5 0.0369(6) 0.0375(7) 0.0510(7) -0.0140(6) 0.0058(5) -0.0027(5)
C6 0.0368(6) 0.0475(8) 0.0500(7) -0.0113(7) 0.0086(6) 0.0037(6)
C7 0.0345(6) 0.0496(8) 0.0339(6) 0.0026(6) 0.0023(5) -0.0037(5)
C8 0.0429(7) 0.0392(7) 0.0593(8) -0.0053(7) 0.0035(6) -0.0110(6)
C9 0.0420(6) 0.0296(6) 0.0558(7) -0.0060(6) 0.0079(6) -0.0016(5)
C10 0.0346(7) 0.0742(11) 0.0579(8) 0.0006(8) 0.0031(6) -0.0051(7)
C11 0.0455(8) 0.0998(16) 0.0768(11) -0.0002(11) 0.0016(9) -0.0284(9)
C12 0.0385(6) 0.0563(8) 0.0423(7) 0.0078(7) 0.0004(5) -0.0014(6)
N1 0.0427(5) 0.0204(5) 0.0546(6) -0.0004(5) 0.0189(5) 0.0028(4)
N2 0.0416(6) 0.0327(6) 0.0391(6) 0.0069(5) 0.0123(5) -0.0020(5)
O1 0.0584(6) 0.0528(6) 0.0539(6) -0.0135(5) 0.0226(5) 0.0061(5)
O2 0.0487(5) 0.0213(4) 0.0646(6) -0.0019(4) 0.0130(5) -0.0012(3)

loop_
_atom_type_symbol
_atom_type_description
_atom_type_scat_dispersion_real
_atom_type_scat_dispersion_imag
_atom_type_scat_source
C C 0.0033 0.0016 'International Tables Vol C Tables 4.2.6.8 and 6.1.1.4'
H H 0 0 'International Tables Vol C Tables 4.2.6.8 and 6.1.1.4'
N N 0.0061 0.0033 'International Tables Vol C Tables 4.2.6.8 and 6.1.1.4'
O O 0.0106 0.006 'International Tables Vol C Tables 4.2.6.8 and 6.1.1.4'

loop_
_geom_angle_atom_site_label_1
_geom_angle_atom_site_label_2
_geom_angle_atom_site_label_3
_geom_angle
N1 C1 C12 111.92(11)
N1 C1 C3 100.18(9)
C12 C1 C3 109.25(10)
N1 C1 C4 112.48(10)
C12 C1 C4 111.01(9)
C3 C1 C4 111.51(9)
O1 C2 N1 127.96(13)
O1 C2 N2 125.03(13)
N1 C2 N2 107.01(10)
O2 C3 N2 127.00(12)
O2 C3 C1 125.78(11)
N2 C3 C1 107.19(10)
C9 C4 C5 118.17(11)
C9 C4 C1 121.38(10)
C5 C4 C1 120.35(10)
C6 C5 C4 120.50(12)
C6 C5 H5 119.7
C4 C5 H5 119.7
C7 C6 C5 121.68(13)
C7 C6 H6 119.2
C5 C6 H6 119.2
C8 C7 C6 117.61(11)
C8 C7 C10 123.56(13)
C6 C7 C10 118.83(13)
C7 C8 C9 121.24(13)
C7 C8 H8 119.4
C9 C8 H8 119.4
C4 C9 C8 120.79(12)
C4 C9 H9 119.6
C8 C9 H9 119.6
C11 C10 C7 116.98(15)
C11 C10 H10A 108.1
C7 C10 H10A 108.1
C11 C10 H10B 108.1
C7 C10 H10B 108.1
H10A C10 H10B 107.3
C10 C11 H11A 109.5
C10 C11 H11B 109.5
H11A C11 H11B 109.5
C10 C11 H11C 109.5
H11A C11 H11C 109.5
H11B C11 H11C 109.5
C1 C12 H12A 109.5
C1 C12 H12B 109.5
H12A C12 H12B 109.5
C1 C12 H12C 109.5
H12A C12 H12C 109.5
H12B C12 H12C 109.5
C2 N1 C1 113.56(10)
C2 N1 H1 123.2
C1 N1 H1 123.2
C3 N2 C2 111.99(10)
C3 N2 H2 124
C2 N2 H2 124

loop_
_geom_bond_atom_site_label_1
_geom_bond_atom_site_label_2
_geom_bond_distance
C1 N1 1.4487(15)
C1 C12 1.5213(18)
C1 C3 1.5287(16)
C1 C4 1.5289(15)
C2 O1 1.2063(16)
C2 N1 1.3266(17)
C2 N2 1.3933(16)
C3 O2 1.2076(15)
C3 N2 1.3423(16)
C4 C9 1.3753(17)
C4 C5 1.3809(17)
C5 C6 1.3791(18)
C5 H5 0.93
C6 C7 1.377(2)
C6 H6 0.93
C7 C8 1.373(2)
C7 C10 1.5102(18)
C8 C9 1.3872(19)
C8 H8 0.93
C9 H9 0.93
C10 C11 1.493(3)
C10 H10A 0.97
C10 H10B 0.97
C11 H11A 0.96
C11 H11B 0.96
C11 H11C 0.96
C12 H12A 0.96
C12 H12B 0.96
C12 H12C 0.96
N1 H1 0.86
N2 H2 0.86

loop_
_geom_hbond_atom_site_label_D
_geom_hbond_atom_site_label_H
_geom_hbond_atom_site_label_A
_geom_hbond_distance_DH
_geom_hbond_distance_HA
_geom_hbond_distance_DA
_geom_hbond_angle_DHA
_geom_hbond_site_symmetry_A
N1 H1 O2 0.86 2.01 2.8667(14) 176.2 1_565
N2 H2 O1 0.86 1.95 2.7667(14) 157.5 3_547

loop_
_geom_torsion_atom_site_label_1
_geom_torsion_atom_site_label_2
_geom_torsion_atom_site_label_3
_geom_torsion_atom_site_label_4
_geom_torsion
N1 C1 C3 O2 175.52(13)
C12 C1 C3 O2 57.83(16)
C4 C1 C3 O2 -65.25(16)
N1 C1 C3 N2 -2.43(12)
C12 C1 C3 N2 -120.11(11)
C4 C1 C3 N2 116.81(11)
N1 C1 C4 C9 -17.95(16)
C12 C1 C4 C9 108.33(14)
C3 C1 C4 C9 -129.60(12)
N1 C1 C4 C5 165.63(11)
C12 C1 C4 C5 -68.08(15)
C3 C1 C4 C5 53.99(15)
C9 C4 C5 C6 0.3(2)
C1 C4 C5 C6 176.80(12)
C4 C5 C6 C7 -0.6(2)
C5 C6 C7 C8 0.3(2)
C5 C6 C7 C10 -179.44(14)
C6 C7 C8 C9 0.2(2)
C10 C7 C8 C9 179.95(14)
C5 C4 C9 C8 0.2(2)
C1 C4 C9 C8 -176.24(13)
C7 C8 C9 C4 -0.5(2)
C8 C7 C10 C11 8.6(2)
C6 C7 C10 C11 -171.67(15)
O1 C2 N1 C1 179.60(13)
N2 C2 N1 C1 -0.54(15)
C12 C1 N1 C2 117.49(12)
C3 C1 N1 C2 1.81(13)
C4 C1 N1 C2 -116.72(12)
O2 C3 N2 C2 -175.55(14)
C1 C3 N2 C2 2.37(14)
O1 C2 N2 C3 178.62(12)
N1 C2 N2 C3 -1.24(16)
